data_4104622
loop_
_publ_author_name
'Vonika Ka-Man Au'
'Keith Man-Chung Wong'
'Nianyong Zhu'
'Vivian Wing-Wah Yam'

_publ_section_title
;
 Luminescent Cyclometalated N-Heterocyclic Carbene-Containing
 Organogold(III) Complexes: Synthesis, Characterization, Electrochemistry,
 and Photophysical Studies
;
_journal_name_full 'Journal of the American Chemical Society'
_journal_page_first 9076
_journal_page_last 9085
_journal_paper_doi 10.1021/ja9027692
_journal_volume 131
_journal_year 2009
_chemical_formula_moiety 'C46 H40 Au2 F12 N6 P2'
_chemical_formula_sum 'C46 H40 Au2 F12 N6 P2'
_chemical_formula_weight 1360.71
_chemical_name_systematic
;
 ?
;
_space_group_IT_number 15
_symmetry_cell_setting monoclinic
_symmetry_space_group_name_Hall '-C 2yc'
_symmetry_space_group_name_H-M 'C 1 2/c 1'
_atom_sites_solution_hydrogens geom
_atom_sites_solution_primary direct
_atom_sites_solution_secondary difmap
_audit_creation_method SHELXL-97
_cell_angle_alpha 90.00
_cell_angle_beta 119.07(3)
_cell_angle_gamma 90.00
_cell_formula_units_Z 4
_cell_length_a 21.340(4)
_cell_length_b 13.782(3)
_cell_length_c 17.768(4)
_cell_measurement_reflns_used 0
_cell_measurement_temperature 301(2)
_cell_measurement_theta_max 0
_cell_measurement_theta_min 0
_cell_volume 4567(2)
_computing_cell_refinement scalepack
_computing_data_collection marcontrol
_computing_data_reduction denzo
_computing_molecular_graphics 'Ortep-3 for Windows (Farrugia, 1997)'
_computing_publication_material 'WinGX publication routines (Farrugia, 1999)'
_computing_structure_refinement 'SHELXL-97 (Sheldrick, 1997)'
_computing_structure_solution 'SHELXS-97 (Sheldrick, 1997)'
_diffrn_ambient_temperature 301(2)
_diffrn_measured_fraction_theta_full 0.939
_diffrn_measured_fraction_theta_max 0.939
_diffrn_measurement_device_type 'marresearch IPDS mar300'
_diffrn_measurement_method oscillation
_diffrn_radiation_monochromator graphite
_diffrn_radiation_source 'fine-focus sealed tube'
_diffrn_radiation_type MoK\a
_diffrn_radiation_wavelength 0.71073
_diffrn_reflns_av_R_equivalents 0.0577
_diffrn_reflns_av_sigmaI/netI 0.1065
_diffrn_reflns_limit_h_max 25
_diffrn_reflns_limit_h_min -25
_diffrn_reflns_limit_k_max 16
_diffrn_reflns_limit_k_min -16
_diffrn_reflns_limit_l_max 19
_diffrn_reflns_limit_l_min -19
_diffrn_reflns_number 16974
_diffrn_reflns_theta_full 25.63
_diffrn_reflns_theta_max 25.63
_diffrn_reflns_theta_min 1.84
_exptl_absorpt_coefficient_mu 6.578
_exptl_absorpt_correction_type none
_exptl_crystal_colour yellow
_exptl_crystal_density_diffrn 1.979
_exptl_crystal_description prism
_exptl_crystal_F_000 2616
_exptl_crystal_size_max 0.3
_exptl_crystal_size_mid 0.1
_exptl_crystal_size_min 0.06
_refine_diff_density_max 0.542
_refine_diff_density_min -1.160
_refine_diff_density_rms 0.158
_refine_ls_extinction_method none
_refine_ls_goodness_of_fit_ref 0.719
_refine_ls_hydrogen_treatment constr
_refine_ls_matrix_type full
_refine_ls_number_parameters 317
_refine_ls_number_reflns 4063
_refine_ls_number_restraints 1
_refine_ls_restrained_S_all 0.721
_refine_ls_R_factor_all 0.0465
_refine_ls_R_factor_gt 0.0313
_refine_ls_shift/su_max 0.001
_refine_ls_shift/su_mean 0.000
_refine_ls_structure_factor_coef Fsqd
_refine_ls_weighting_details 'calc w=1/[\s^2^(Fo^2^)+(0.0000P)^2^+0.0000P] where P=(Fo^2^+2Fc^2^)/3'
_refine_ls_weighting_scheme calc
_refine_ls_wR_factor_gt 0.0804
_refine_ls_wR_factor_ref 0.0870
_reflns_number_gt 2890
_reflns_number_total 4063
_reflns_threshold_expression >2sigma(I)
_cod_data_source_file ja9027692_si_007.cif
_cod_data_source_block mar1909
_cod_original_cell_volume 4567.4(16)
_cod_database_code 4104622

loop_
_symmetry_equiv_pos_as_xyz
'x, y, z'
'-x, y, -z+1/2'
'x+1/2, y+1/2, z'
'-x+1/2, y+1/2, -z+1/2'
'-x, -y, -z'
'x, -y, z-1/2'
'-x+1/2, -y+1/2, -z'
'x+1/2, -y+1/2, z-1/2'

loop_
_atom_site_label
_atom_site_type_symbol
_atom_site_fract_x
_atom_site_fract_y
_atom_site_fract_z
_atom_site_U_iso_or_equiv
_atom_site_adp_type
_atom_site_occupancy
_atom_site_symmetry_multiplicity
_atom_site_calc_flag
_atom_site_refinement_flags
_atom_site_disorder_assembly
_atom_site_disorder_group
C1 C 0.1152(4) 0.1398(5) 0.2408(4) 0.0545(16) Uani 1 1 d . . .
C2 C 0.1673(4) 0.1958(6) 0.3043(5) 0.068(2) Uani 1 1 d . . .
H2 H 0.1713 0.2612 0.2945 0.082 Uiso 1 1 calc R . .
C3 C 0.2137(5) 0.1544(8) 0.3825(5) 0.089(3) Uani 1 1 d . . .
H3 H 0.2483 0.1929 0.4258 0.107 Uiso 1 1 calc R . .
C4 C 0.2097(5) 0.0564(8) 0.3980(6) 0.092(3) Uani 1 1 d . . .
H4 H 0.2414 0.0293 0.4510 0.111 Uiso 1 1 calc R . .
C5 C 0.1592(5) 0.0010(6) 0.3350(5) 0.079(2) Uani 1 1 d . . .
H5 H 0.1572 -0.0650 0.3448 0.094 Uiso 1 1 calc R . .
C6 C 0.1100(4) 0.0402(5) 0.2556(4) 0.0589(17) Uani 1 1 d . . .
C7 C 0.0513(4) -0.0164(5) 0.1889(5) 0.0595(17) Uani 1 1 d . . .
C8 C 0.0360(5) -0.1136(5) 0.1892(5) 0.068(2) Uani 1 1 d . . .
H8 H 0.0671 -0.1539 0.2337 0.082 Uiso 1 1 calc R . .
C9 C -0.0266(6) -0.1496(6) 0.1220(7) 0.083(3) Uani 1 1 d . . .
H9 H -0.0380 -0.2146 0.1225 0.100 Uiso 1 1 calc R . .
C10 C -0.0728(5) -0.0915(6) 0.0538(6) 0.077(2) Uani 1 1 d . . .
H10 H -0.1152 -0.1167 0.0096 0.092 Uiso 1 1 calc R . .
C11 C -0.0544(4) 0.0056(5) 0.0528(5) 0.0564(17) Uani 1 1 d . . .
C12 C -0.0929(4) 0.0782(5) -0.0143(4) 0.0581(17) Uani 1 1 d . . .
C13 C -0.0609(4) 0.1715(5) -0.0006(5) 0.0583(17) Uani 1 1 d . . .
C14 C -0.0950(4) 0.2410(6) -0.0646(4) 0.071(2) Uani 1 1 d . . .
H14 H -0.0757 0.3030 -0.0575 0.085 Uiso 1 1 calc R . .
C15 C -0.1577(5) 0.2176(8) -0.1389(5) 0.088(3) Uani 1 1 d . . .
H15 H -0.1794 0.2643 -0.1817 0.105 Uiso 1 1 calc R . .
C16 C -0.1880(5) 0.1289(9) -0.1509(6) 0.093(3) Uani 1 1 d . . .
H16 H -0.2308 0.1159 -0.2009 0.111 Uiso 1 1 calc R . .
C17 C -0.1567(4) 0.0586(7) -0.0907(6) 0.078(2) Uani 1 1 d . . .
H17 H -0.1774 -0.0026 -0.0999 0.094 Uiso 1 1 calc R . .
C18 C 0.0579(4) 0.3167(4) 0.1147(4) 0.0489(15) Uani 1 1 d . . .
C19 C 0.1134(5) 0.4505(5) 0.1124(5) 0.073(2) Uani 1 1 d . . .
H19 H 0.1475 0.4916 0.1112 0.087 Uiso 1 1 calc R . .
C20 C 0.0548(5) 0.4772(5) 0.1144(5) 0.068(2) Uani 1 1 d . . .
H20 H 0.0399 0.5406 0.1147 0.082 Uiso 1 1 calc R . .
C21 C 0.1721(4) 0.2931(6) 0.1105(5) 0.069(2) Uani 1 1 d . . .
H21A H 0.1753 0.2316 0.1375 0.103 Uiso 1 1 calc R . .
H21B H 0.2170 0.3266 0.1409 0.103 Uiso 1 1 calc R . .
H21C H 0.1609 0.2830 0.0518 0.103 Uiso 1 1 calc R . .
C22 C -0.0443(4) 0.3909(5) 0.1261(5) 0.0642(18) Uani 1 1 d D . .
H22A H -0.0644 0.3260 0.1141 0.077 Uiso 0.50 1 calc PR A 1
H22B H -0.0802 0.4356 0.0863 0.077 Uiso 0.50 1 calc PR A 1
H22C H -0.0780 0.3446 0.0854 0.077 Uiso 0.50 1 d PR A 2
H22D H -0.0665 0.4544 0.1109 0.077 Uiso 0.50 1 d PR A 2
C23' C -0.0320(8) 0.3528(11) 0.2097(8) 0.065(4) Uani 0.50 1 d PD . 2
H23A H -0.0672 0.3852 0.2204 0.078 Uiso 0.50 1 calc PR . 2
H23B H -0.0467 0.2853 0.1989 0.078 Uiso 0.50 1 calc PR . 2
C23 C -0.0213(8) 0.4199(11) 0.2208(7) 0.059(4) Uani 0.50 1 d PD . 1
H23C H -0.0361 0.4873 0.2143 0.070 Uiso 0.50 1 calc PR . 1
H23D H -0.0563 0.3855 0.2307 0.070 Uiso 0.50 1 calc PR . 1
Au1 Au 0.032000(13) 0.177704(17) 0.118125(14) 0.04549(10) Uani 1 1 d . . .
P4 P -0.16560(11) -0.37041(15) 0.13680(14) 0.0665(5) Uani 1 1 d . . .
F1 F -0.1662(3) -0.4850(3) 0.1404(4) 0.1155(19) Uani 1 1 d . . .
F2 F -0.2371(3) -0.3720(4) 0.0482(4) 0.130(2) Uani 1 1 d . . .
F3 F -0.1171(3) -0.3762(4) 0.0926(4) 0.127(2) Uani 1 1 d . . .
F4 F -0.0960(3) -0.3680(5) 0.2260(4) 0.129(2) Uani 1 1 d . . .
F5 F -0.2137(3) -0.3689(5) 0.1828(4) 0.126(2) Uani 1 1 d . . .
F6 F -0.1653(3) -0.2571(3) 0.1338(4) 0.1192(19) Uani 1 1 d . . .
N1 N 0.1148(3) 0.3521(4) 0.1124(4) 0.0530(13) Uani 1 1 d . . .
N2 N 0.0200(3) 0.3943(4) 0.1159(3) 0.0551(14) Uani 1 1 d . . .
N4 N 0.0060(3) 0.0387(4) 0.1201(3) 0.0510(12) Uani 1 1 d . . .

loop_
_atom_site_aniso_label
_atom_site_aniso_U_11
_atom_site_aniso_U_22
_atom_site_aniso_U_33
_atom_site_aniso_U_23
_atom_site_aniso_U_13
_atom_site_aniso_U_12
C1 0.054(4) 0.057(4) 0.062(4) 0.010(3) 0.036(4) 0.003(3)
C2 0.065(5) 0.077(6) 0.058(4) 0.004(4) 0.026(4) -0.012(4)
C3 0.083(7) 0.114(8) 0.054(4) 0.005(4) 0.021(4) -0.015(5)
C4 0.077(7) 0.131(9) 0.069(5) 0.039(6) 0.036(5) 0.025(6)
C5 0.079(6) 0.090(6) 0.083(6) 0.038(5) 0.051(5) 0.020(5)
C6 0.064(5) 0.062(4) 0.064(4) 0.016(3) 0.042(4) 0.007(4)
C7 0.070(5) 0.051(4) 0.078(5) 0.005(3) 0.052(4) 0.002(4)
C8 0.100(6) 0.042(4) 0.092(5) 0.014(4) 0.070(5) 0.012(4)
C9 0.117(8) 0.049(5) 0.125(8) -0.005(5) 0.091(7) -0.007(5)
C10 0.086(6) 0.059(5) 0.121(7) -0.028(5) 0.078(6) -0.021(4)
C11 0.055(4) 0.065(5) 0.072(4) -0.007(3) 0.048(4) -0.001(3)
C12 0.056(5) 0.070(5) 0.063(4) -0.007(3) 0.041(4) 0.002(4)
C13 0.049(4) 0.072(5) 0.069(4) 0.005(3) 0.040(4) 0.011(4)
C14 0.057(5) 0.090(6) 0.062(4) 0.016(4) 0.025(4) 0.024(4)
C15 0.065(6) 0.127(8) 0.070(5) 0.015(5) 0.032(5) 0.031(6)
C16 0.060(6) 0.129(9) 0.074(6) -0.020(6) 0.021(5) 0.012(6)
C17 0.059(5) 0.091(7) 0.091(6) -0.032(5) 0.042(5) -0.011(5)
C18 0.055(4) 0.050(4) 0.051(4) 0.006(3) 0.033(3) 0.001(3)
C19 0.088(6) 0.052(5) 0.093(5) 0.007(4) 0.055(5) -0.015(4)
C20 0.097(6) 0.035(4) 0.089(5) 0.003(3) 0.058(5) 0.000(4)
C21 0.055(5) 0.086(6) 0.077(5) -0.008(4) 0.041(4) -0.003(4)
C22 0.068(5) 0.056(5) 0.083(5) 0.007(4) 0.048(4) 0.011(4)
C23' 0.058(9) 0.067(10) 0.085(11) -0.005(8) 0.046(8) -0.025(8)
C23 0.062(13) 0.066(9) 0.060(9) 0.014(6) 0.040(8) 0.027(8)
Au1 0.04679(16) 0.04115(16) 0.05362(16) 0.00429(11) 0.02840(12) 0.00320(12)
P4 0.0580(13) 0.0552(12) 0.0805(13) -0.0075(10) 0.0291(11) 0.0049(10)
F1 0.116(4) 0.059(3) 0.195(6) 0.006(3) 0.094(4) 0.009(3)
F2 0.101(4) 0.105(4) 0.112(4) -0.016(3) -0.005(3) -0.007(3)
F3 0.153(5) 0.107(4) 0.172(6) 0.015(4) 0.120(5) 0.014(4)
F4 0.090(4) 0.133(5) 0.107(4) 0.000(4) 0.003(3) 0.013(4)
F5 0.127(5) 0.125(5) 0.167(6) -0.022(4) 0.103(5) 0.006(4)
F6 0.090(4) 0.050(3) 0.179(5) -0.005(3) 0.035(4) -0.001(3)
N1 0.057(4) 0.047(3) 0.063(3) 0.001(2) 0.035(3) -0.001(3)
N2 0.061(4) 0.042(3) 0.070(4) 0.009(3) 0.038(3) 0.009(3)
N4 0.057(3) 0.046(3) 0.060(3) 0.004(3) 0.036(3) 0.001(3)

loop_
_atom_type_symbol
_atom_type_description
_atom_type_scat_dispersion_real
_atom_type_scat_dispersion_imag
_atom_type_scat_source
C C 0.0033 0.0016 'International Tables Vol C Tables 4.2.6.8 and 6.1.1.4'
H H 0.0000 0.0000 'International Tables Vol C Tables 4.2.6.8 and 6.1.1.4'
Au Au -2.0133 8.8022 'International Tables Vol C Tables 4.2.6.8 and 6.1.1.4'
P P 0.1023 0.0942 'International Tables Vol C Tables 4.2.6.8 and 6.1.1.4'
F F 0.0171 0.0103 'International Tables Vol C Tables 4.2.6.8 and 6.1.1.4'
N N 0.0061 0.0033 'International Tables Vol C Tables 4.2.6.8 and 6.1.1.4'

loop_
_geom_angle_atom_site_label_1
_geom_angle_atom_site_label_2
_geom_angle_atom_site_label_3
_geom_angle
_geom_angle_site_symmetry_1
C2 C1 C6 119.9(7) .
C2 C1 Au1 130.6(6) .
C6 C1 Au1 109.4(5) .
C1 C2 C3 119.6(8) .
C1 C2 H2 120.2 .
C3 C2 H2 120.2 .
C2 C3 C4 121.2(9) .
C2 C3 H3 119.4 .
C4 C3 H3 119.4 .
C5 C4 C3 119.1(8) .
C5 C4 H4 120.4 .
C3 C4 H4 120.4 .
C4 C5 C6 121.6(8) .
C4 C5 H5 119.2 .
C6 C5 H5 119.2 .
C5 C6 C1 118.4(7) .
C5 C6 C7 122.7(7) .
C1 C6 C7 118.8(6) .
N4 C7 C8 118.6(7) .
N4 C7 C6 112.6(6) .
C8 C7 C6 128.8(7) .
C7 C8 C9 118.5(8) .
C7 C8 H8 120.8 .
C9 C8 H8 120.8 .
C8 C9 C10 121.9(8) .
C8 C9 H9 119.1 .
C10 C9 H9 119.1 .
C9 C10 C11 118.6(8) .
C9 C10 H10 120.7 .
C11 C10 H10 120.7 .
N4 C11 C10 117.9(7) .
N4 C11 C12 114.2(6) .
C10 C11 C12 127.8(7) .
C17 C12 C13 119.9(7) .
C17 C12 C11 123.6(7) .
C13 C12 C11 116.4(7) .
C14 C13 C12 117.8(7) .
C14 C13 Au1 131.5(6) .
C12 C13 Au1 110.7(5) .
C15 C14 C13 119.8(9) .
C15 C14 H14 120.1 .
C13 C14 H14 120.1 .
C16 C15 C14 121.9(9) .
C16 C15 H15 119.1 .
C14 C15 H15 119.1 .
C15 C16 C17 120.5(9) .
C15 C16 H16 119.8 .
C17 C16 H16 119.8 .
C16 C17 C12 120.1(8) .
C16 C17 H17 120.0 .
C12 C17 H17 120.0 .
N1 C18 N2 105.9(6) .
N1 C18 Au1 128.5(5) .
N2 C18 Au1 125.6(5) .
C20 C19 N1 107.4(6) .
C20 C19 H19 126.3 .
N1 C19 H19 126.3 .
C19 C20 N2 107.3(6) .
C19 C20 H20 126.3 .
N2 C20 H20 126.3 .
N1 C21 H21A 109.5 .
N1 C21 H21B 109.5 .
H21A C21 H21B 109.5 .
N1 C21 H21C 109.5 .
H21A C21 H21C 109.5 .
H21B C21 H21C 109.5 .
N2 C22 C23' 114.6(8) .
N2 C22 C23 107.5(8) .
C23' C22 C23 36.4(7) .
N2 C22 H22A 110.2 .
C23' C22 H22A 74.6 .
C23 C22 H22A 110.2 .
N2 C22 H22B 110.2 .
C23' C22 H22B 130.6 .
C23 C22 H22B 110.2 .
H22A C22 H22B 108.5 .
N2 C22 H22C 109.2 .
C23' C22 H22C 102.8 .
C23 C22 H22C 134.7 .
H22A C22 H22C 30.9 .
H22B C22 H22C 80.7 .
N2 C22 H22D 107.3 .
C23' C22 H22D 115.1 .
C23 C22 H22D 85.6 .
H22A C22 H22D 131.7 .
H22B C22 H22D 27.9 .
H22C C22 H22D 107.5 .
C23' C23' C22 129.0(14) 2
C23' C23' H23A 105.0 2
C22 C23' H23A 105.0 .
C23' C23' H23B 105.0 2
C22 C23' H23B 105.0 .
H23A C23' H23B 105.9 .
C23 C23 C22 141(2) 2
C23 C23 H23C 101.8 2
C22 C23 H23C 101.8 .
C23 C23 H23D 101.8 2
C22 C23 H23D 101.8 .
H23C C23 H23D 104.7 .
N4 Au1 C18 179.3(2) .
N4 Au1 C13 80.9(2) .
C18 Au1 C13 98.6(3) .
N4 Au1 C1 81.1(2) .
C18 Au1 C1 99.4(3) .
C13 Au1 C1 161.9(3) .
F4 P4 F6 89.7(3) .
F4 P4 F2 178.2(4) .
F6 P4 F2 89.8(3) .
F4 P4 F3 88.6(4) .
F6 P4 F3 91.1(3) .
F2 P4 F3 93.1(4) .
F4 P4 F1 90.2(3) .
F6 P4 F1 179.5(3) .
F2 P4 F1 90.2(3) .
F3 P4 F1 89.4(3) .
F4 P4 F5 90.6(4) .
F6 P4 F5 91.0(3) .
F2 P4 F5 87.7(4) .
F3 P4 F5 177.7(3) .
F1 P4 F5 88.4(3) .
C18 N1 C19 110.3(6) .
C18 N1 C21 125.2(6) .
C19 N1 C21 124.5(6) .
C18 N2 C20 109.1(6) .
C18 N2 C22 125.4(6) .
C20 N2 C22 125.2(6) .
C11 N4 C7 124.5(6) .
C11 N4 Au1 117.6(5) .
C7 N4 Au1 117.9(5) .

loop_
_geom_bond_atom_site_label_1
_geom_bond_atom_site_label_2
_geom_bond_distance
_geom_bond_site_symmetry_2
C1 C2 1.373(10) .
C1 C6 1.412(9) .
C1 Au1 2.101(7) .
C2 C3 1.378(11) .
C2 H2 0.9300 .
C3 C4 1.389(12) .
C3 H3 0.9300 .
C4 C5 1.351(12) .
C4 H4 0.9300 .
C5 C6 1.395(10) .
C5 H5 0.9300 .
C6 C7 1.462(10) .
C7 N4 1.362(8) .
C7 C8 1.379(9) .
C8 C9 1.381(12) .
C8 H8 0.9300 .
C9 C10 1.386(12) .
C9 H9 0.9300 .
C10 C11 1.398(9) .
C10 H10 0.9300 .
C11 N4 1.342(8) .
C11 C12 1.466(9) .
C12 C17 1.403(10) .
C12 C13 1.420(9) .
C13 C14 1.392(10) .
C13 Au1 2.080(8) .
C14 C15 1.385(11) .
C14 H14 0.9300 .
C15 C16 1.352(14) .
C15 H15 0.9300 .
C16 C17 1.355(12) .
C16 H16 0.9300 .
C17 H17 0.9300 .
C18 N1 1.328(8) .
C18 N2 1.347(8) .
C18 Au1 2.003(6) .
C19 C20 1.320(11) .
C19 N1 1.356(8) .
C19 H19 0.9300 .
C20 N2 1.371(9) .
C20 H20 0.9300 .
C21 N1 1.482(9) .
C21 H21A 0.9600 .
C21 H21B 0.9600 .
C21 H21C 0.9600 .
C22 N2 1.468(8) .
C22 C23' 1.475(13) .
C22 C23 1.560(12) .
C22 H22A 0.9700 .
C22 H22B 0.9700 .
C22 H22C 0.9700 .
C22 H22D 0.9700 .
C23' C23' 1.42(3) 2
C23' H23A 0.9700 .
C23' H23B 0.9700 .
C23 C23 0.99(2) 2
C23 H23C 0.9700 .
C23 H23D 0.9700 .
Au1 N4 2.000(5) .
P4 F4 1.559(6) .
P4 F6 1.563(5) .
P4 F2 1.573(6) .
P4 F3 1.577(5) .
P4 F1 1.581(5) .
P4 F5 1.593(6) .
